data_4062062
_journal_name_full Organometallics
_journal_year 2003
_chemical_formula_moiety 'C44 H37 Cl2 O2 P S4 Mo W '
_chemical_formula_sum 'C44 H37 Cl2 Mo O2 P S4 W'
_chemical_formula_weight 1107.68
_space_group_IT_number 14
_symmetry_cell_setting monoclinic
_symmetry_space_group_name_Hall '-P 2yn'
_symmetry_space_group_name_H-M 'P 1 21/n 1'
_cell_angle_alpha 90.0
_cell_angle_beta 90.157
_cell_angle_gamma 90.0
_cell_formula_units_Z 4
_cell_length_a 11.9640(21)
_cell_length_b 25.768(5)
_cell_length_c 14.3079(20)
_cell_measurement_temperature 293
_cell_volume 4411.0(13)
_diffrn_ambient_temperature 293
_exptl_crystal_density_diffrn 1.668
_refine_ls_R_factor_obs 0.030
_refine_ls_wR_factor_obs 0.031
_cod_depositor_comments
;
The following automatic conversions were performed:
'_symmetry_cell_setting' value 'Monoclinic' changed to 'monoclinic'
according to '/home/saulius/struct/CIF-dictionaries/cif_core.dic'
dictionary named 'cif_core.dic' version 2.4.1 from 2010-06-29.

Automatic conversion script
Id: cif_fix_enum 1527 2010-12-29 10:47:43Z saulius 
;
_cod_original_sg_symbol_H-M 'P 21/n'
_cod_original_formula_sum 'C44 H37 Cl2 O2 P S4 Mo W '
_cod_database_code 4062062

loop_
_symmetry_equiv_pos_as_xyz
x,y,z
-x,-y,-z
1/2-x,1/2+y,1/2-z
1/2+x,1/2-y,1/2+z

loop_
_atom_site_aniso_label
_atom_site_aniso_U_11
_atom_site_aniso_U_22
_atom_site_aniso_U_33
_atom_site_aniso_U_12
_atom_site_aniso_U_13
_atom_site_aniso_U_23
_atom_site_aniso_type_symbol
W1 0.03802(12) 0.04781(14) 0.04340(13) -0.00934(23) -0.00894(18) 0.01257(23) W1
Mo1 0.0429(3) 0.0429(3) 0.0387(3) 0.0095(4) -0.0116(4) 0.0031(4) Mo
S1 0.0395(8) 0.0517(9) 0.0456(8) -0.0085(13) -0.0130(12) 0.0125(13) S
S2 0.0444(8) 0.0460(9) 0.0533(9) 0.0072(12) -0.0186(13) 0.0008(13) S
S3 0.0687(11) 0.0786(12) 0.0540(9) 0.0544(18) 0.0239(16) 0.0278(17) S
S4 0.0649(10) 0.0486(9) 0.0722(11) 0.0176(15) -0.0593(17) -0.0132(16) S
P1 0.0419(8) 0.0489(9) 0.0439(8) -0.0027(13) -0.0052(13) -0.0068(14) P
Cl1 0.203(3) 0.1358(23) 0.1261(22) -0.069(4) 0.064(4) -0.048(4) Cl
Cl2 0.203(4) 0.376(6) 0.192(4) -0.198(8) 0.168(6) -0.143(8) Cl
O1 0.048(3) 0.080(3) 0.110(4) -0.022(5) -0.036(5) -0.013(6) O
O2 0.106(4) 0.045(3) 0.074(3) 0.016(5) -0.001(5) 0.028(5) O
C1 0.052(4) 0.054(4) 0.065(4) -0.002(6) 0.001(6) -0.008(6) C
C2 0.050(3) 0.057(4) 0.045(3) 0.009(6) 0.000(5) 0.005(6) C
C11 0.066(4) 0.083(5) 0.065(4) -0.031(8) 0.010(7) 0.053(8) C
C12 0.063(4) 0.097(6) 0.056(4) 0.001(8) 0.030(7) 0.036(8) C
C13 0.102(6) 0.074(5) 0.042(4) -0.009(8) -0.016(7) 0.013(6) C
C14 0.072(5) 0.068(5) 0.060(4) 0.003(7) -0.007(7) 0.050(7) C
C15 0.068(4) 0.092(5) 0.051(4) -0.014(8) -0.021(7) 0.063(7) C
C21 0.046(3) 0.046(3) 0.058(4) -0.004(5) -0.012(6) -0.009(6) C
C22 0.097(6) 0.098(6) 0.075(5) -0.020(10) -0.015(9) -0.084(9) C
C23 0.074(5) 0.083(5) 0.065(4) -0.028(8) 0.006(7) -0.040(8) C
C24 0.093(6) 0.074(5) 0.097(6) -0.033(9) -0.057(10) -0.044(9) C
C25 0.074(5) 0.067(5) 0.093(6) -0.043(8) -0.033(9) 0.002(8) C
C26 0.060(4) 0.059(4) 0.064(4) -0.024(6) -0.026(6) 0.006(6) C
C31 0.047(3) 0.054(4) 0.055(4) 0.004(6) -0.007(6) -0.030(6) C
C32 0.052(4) 0.068(4) 0.074(4) 0.015(7) 0.010(7) -0.012(7) C
C33 0.058(5) 0.096(6) 0.096(6) 0.005(8) 0.020(8) -0.032(9) C
C34 0.054(5) 0.117(7) 0.103(6) 0.044(9) -0.003(9) -0.085(11) C
C35 0.080(5) 0.075(5) 0.101(6) 0.048(9) -0.054(9) -0.031(9) C
C36 0.055(4) 0.059(4) 0.081(5) 0.013(6) -0.006(7) -0.037(7) C
C41 0.038(3) 0.062(4) 0.052(3) 0.003(6) -0.016(5) 0.019(6) C
C42 0.041(3) 0.068(4) 0.083(5) 0.001(7) -0.007(6) 0.048(7) C
C43 0.060(5) 0.075(5) 0.105(6) 0.030(8) -0.006(8) 0.058(9) C
C44 0.058(5) 0.097(6) 0.110(6) 0.045(8) 0.007(8) 0.048(10) C
C45 0.045(4) 0.113(6) 0.091(5) -0.018(8) 0.019(7) 0.034(9) C
C46 0.049(4) 0.072(5) 0.074(4) -0.012(6) -0.006(7) 0.030(7) C
C51 0.045(3) 0.034(3) 0.067(4) 0.016(5) -0.030(6) -0.011(6) C
C52 0.064(4) 0.056(4) 0.064(4) 0.020(6) -0.036(7) -0.013(7) C
C53 0.090(6) 0.071(5) 0.079(5) 0.055(8) -0.077(9) -0.050(8) C
C54 0.081(6) 0.063(5) 0.133(8) 0.015(8) -0.081(11) -0.066(10) C
C55 0.075(5) 0.052(4) 0.078(5) 0.002(7) -0.020(7) -0.010(7) C
C56 0.086(5) 0.053(4) 0.122(7) -0.037(8) -0.026(10) -0.029(9) C
C61 0.050(4) 0.066(4) 0.047(3) 0.028(6) 0.008(6) -0.002(6) C
C62 0.072(5) 0.112(7) 0.090(6) -0.044(9) -0.051(9) 0.034(10) C
C63 0.127(8) 0.098(7) 0.142(9) -0.080(12) 0.015(14) 0.045(13) C
C64 0.125(9) 0.115(8) 0.112(8) 0.054(13) 0.078(14) 0.102(12) C
C65 0.092(6) 0.150(9) 0.084(6) 0.067(12) 0.013(10) 0.092(12) C
C66 0.074(5) 0.112(6) 0.056(4) 0.000(8) -0.007(7) 0.043(8) C
C71 0.053(4) 0.044(3) 0.051(3) 0.003(5) -0.041(6) -0.002(6) C
C72 0.068(4) 0.052(4) 0.075(5) -0.003(7) -0.036(7) 0.016(7) C
C73 0.063(4) 0.082(5) 0.085(5) 0.020(8) -0.022(8) -0.016(8) C
C74 0.070(5) 0.065(5) 0.093(6) 0.041(8) -0.054(9) -0.002(8) C
C75 0.099(6) 0.073(5) 0.079(5) 0.011(9) -0.035(9) 0.045(8) C
C76 0.065(4) 0.080(5) 0.069(4) 0.027(7) -0.009(7) 0.039(8) C
C81 0.165(10) 0.211(12) 0.143(10) -0.251(19) -0.091(16) 0.093(17) C

loop_
_atom_site_label
_atom_site_fract_x
_atom_site_fract_y
_atom_site_fract_z
_atom_site_U_iso_or_equiv
_atom_site_thermal_displace_type
_atom_site_calc_flag
_atom_site_refinement_flags
_atom_site_type_symbol
W1 0.796960(18) 0.221526(9) 0.181003(15) 0.04308(12) Uani ? . W
Mo1 0.76249(4) 0.169934(17) 0.35546(3) 0.04153(24) Uani ? . Mo
S1 0.61696(11) 0.18317(5) 0.22481(9) 0.0456(7) Uani ? . S
S2 0.74276(11) 0.26747(5) 0.32603(10) 0.0479(8) Uani ? . S
S3 0.61289(14) 0.17783(7) 0.46364(11) 0.0671(10) Uani ? . S
S4 0.92963(13) 0.18449(6) 0.43130(11) 0.0619(9) Uani ? . S
P1 0.83569(12) 0.13202(6) 0.20847(10) 0.0449(8) Uani ? . P
Cl1 0.1653(3) 0.08245(11) 0.74622(21) 0.1549(23) Uani ? . Cl
Cl2 0.0226(4) 0.07854(20) 0.9001(3) 0.257(4) Uani ? . Cl
O1 1.0437(4) 0.24470(17) 0.2462(3) 0.079(3) Uani ? . O
O2 0.7641(4) 0.05056(16) 0.3920(3) 0.075(3) Uani ? . O
C1 0.9537(5) 0.23494(21) 0.2271(4) 0.057(4) Uani ? . C
C2 0.7638(5) 0.09435(24) 0.3790(4) 0.051(3) Uani ? . C
C11 0.8667(6) 0.2795(3) 0.0725(4) 0.071(4) Uani ? . C
C12 0.8806(6) 0.2281(3) 0.0391(4) 0.072(4) Uani ? . C
C13 0.7727(7) 0.2076(3) 0.0236(4) 0.073(5) Uani ? . C
C14 0.7524(6) 0.29037(24) 0.0773(4) 0.067(4) Uani ? . C
C15 0.6955(5) 0.2466(3) 0.0465(4) 0.070(4) Uani ? . C
C21 0.7567(5) 0.08107(21) 0.1471(4) 0.050(3) Uani ? . C
C22 0.7454(7) 0.0269(3) 0.0097(5) 0.090(5) Uani ? . C
C23 0.7984(6) 0.0656(3) 0.0616(5) 0.074(4) Uani ? . C
C24 0.6511(7) 0.0041(3) 0.0439(6) 0.088(5) Uani ? . C
C25 0.6102(6) 0.0185(3) 0.1275(6) 0.078(5) Uani ? . C
C26 0.6606(5) 0.05714(22) 0.1797(4) 0.061(4) Uani ? . C
C31 0.9751(5) 0.10363(22) 0.2035(4) 0.052(3) Uani ? . C
C32 1.0640(5) 0.12805(24) 0.1612(5) 0.065(4) Uani ? . C
C33 1.1685(6) 0.1051(3) 0.1554(5) 0.083(5) Uani ? . C
C34 1.1846(6) 0.0569(4) 0.1964(6) 0.091(5) Uani ? . C
C35 1.0973(7) 0.0320(3) 0.2391(5) 0.085(5) Uani ? . C
C36 0.9928(5) 0.05505(24) 0.2432(5) 0.065(4) Uani ? . C
C41 0.5061(4) 0.22870(22) 0.2483(4) 0.051(3) Uani ? . C
C42 0.5046(5) 0.27939(25) 0.2198(5) 0.064(4) Uani ? . C
C43 0.4094(6) 0.3096(3) 0.2318(5) 0.080(5) Uani ? . C
C44 0.3177(6) 0.2894(3) 0.2708(6) 0.088(5) Uani ? . C
C45 0.3182(5) 0.2393(3) 0.3021(5) 0.083(5) Uani ? . C
C46 0.4123(5) 0.20811(24) 0.2917(4) 0.065(4) Uani ? . C
C51 0.8489(4) 0.30652(20) 0.3801(4) 0.049(3) Uani ? . C
C52 0.8566(5) 0.30618(23) 0.4772(4) 0.061(4) Uani ? . C
C53 0.9319(7) 0.3382(3) 0.5210(5) 0.080(5) Uani ? . C
C54 0.9991(7) 0.3708(3) 0.4712(7) 0.093(6) Uani ? . C
C55 0.9153(5) 0.34023(24) 0.3292(5) 0.068(4) Uani ? . C
C56 0.9922(6) 0.3718(3) 0.3761(6) 0.087(5) Uani ? . C
C61 0.6053(5) 0.12300(23) 0.5383(4) 0.055(3) Uani ? . C
C62 0.5143(6) 0.0906(3) 0.5365(5) 0.091(5) Uani ? . C
C63 0.5068(9) 0.0488(4) 0.5974(8) 0.122(7) Uani ? . C
C64 0.5912(10) 0.0398(4) 0.6603(7) 0.117(7) Uani ? . C
C65 0.6795(8) 0.0716(4) 0.6625(6) 0.109(7) Uani ? . C
C66 0.6868(6) 0.1137(3) 0.6035(5) 0.081(5) Uani ? . C
C71 1.0229(5) 0.13192(20) 0.4497(4) 0.049(3) Uani ? . C
C72 1.1267(6) 0.13444(23) 0.4100(5) 0.065(4) Uani ? . C
C73 1.2059(5) 0.0968(3) 0.4273(5) 0.077(5) Uani ? . C
C74 1.1829(6) 0.0564(3) 0.4861(5) 0.076(5) Uani ? . C
C75 1.0814(7) 0.0533(3) 0.5260(5) 0.084(5) Uani ? . C
C76 0.9994(5) 0.0916(3) 0.5093(5) 0.072(4) Uani ? . C
C81 0.1394(10) 0.0963(5) 0.8626(8) 0.173(10) Uani ? . C
H11 0.929 0.304 0.087 0.0811 Uiso ? . H
H12 0.955 0.212 0.027 0.0822 Uiso ? . H
H13 0.757 0.172 -0.002 0.0826 Uiso ? . H
H14 0.712 0.321 0.103 0.0769 Uiso ? . H
H15 0.613 0.243 0.041 0.0803 Uiso ? . H
H22 0.777 0.017 -0.052 0.1004 Uiso ? . H
H23 0.865 0.084 0.036 0.0840 Uiso ? . H
H24 0.612 -0.025 0.010 0.0981 Uiso ? . H
H25 0.536 0.006 0.151 0.0880 Uiso ? . H
H26 0.628 0.068 0.241 0.0707 Uiso ? . H
H32 1.056 0.163 0.132 0.0746 Uiso ? . H
H33 1.231 0.125 0.127 0.0933 Uiso ? . H
H34 1.262 0.044 0.184 0.1013 Uiso ? . H
H35 1.107 -0.002 0.272 0.0952 Uiso ? . H
H36 0.925 0.036 0.266 0.0753 Uiso ? . H
H42 0.568 0.295 0.184 0.0740 Uiso ? . H
H43 0.412 0.346 0.208 0.0903 Uiso ? . H
H44 0.249 0.311 0.282 0.0982 Uiso ? . H
H45 0.252 0.222 0.331 0.0928 Uiso ? . H
H46 0.416 0.171 0.314 0.0749 Uiso ? . H
H52 0.799 0.283 0.506 0.0714 Uiso ? . H
H53 0.932 0.336 0.591 0.0899 Uiso ? . H
H54 1.059 0.395 0.492 0.1026 Uiso ? . H
H55 0.911 0.340 0.259 0.0782 Uiso ? . H
H56 1.040 0.396 0.338 0.0972 Uiso ? . H
H62 0.467 0.096 0.480 0.1013 Uiso ? . H
H63 0.464 0.016 0.588 0.1324 Uiso ? . H
H64 0.579 0.009 0.700 0.1270 Uiso ? . H
H65 0.743 0.065 0.707 0.1186 Uiso ? . H
H66 0.756 0.135 0.595 0.0908 Uiso ? . H
H72 1.144 0.161 0.361 0.0752 Uiso ? . H
H73 1.275 0.096 0.388 0.0868 Uiso ? . H
H74 1.248 0.033 0.496 0.0857 Uiso ? . H
H75 1.056 0.024 0.566 0.0939 Uiso ? . H
H76 0.923 0.088 0.537 0.0816 Uiso ? . H
H81a 0.151 0.134 0.873 0.1834 Uiso ? . H
H81b 0.199 0.079 0.901 0.1834 Uiso ? . H

loop_
_geom_bond_atom_site_label_1
_geom_bond_atom_site_label_2
_geom_bond_distance
W1 Mo1 2.8589(6)
W1 S1 2.4525(14)
W1 S2 2.4769(15)
W1 P1 2.3850(15)
W1 O1 3.151(4)
W1 C1 2.016(6)
W1 C11 2.312(6)
W1 C12 2.273(6)
W1 C13 2.299(6)
W1 C14 2.372(6)
W1 C15 2.362(6)
Mo1 S1 2.5738(14)
Mo1 S2 2.5592(15)
Mo1 S3 2.3782(17)
Mo1 S4 2.3033(15)
Mo1 P1 2.4809(15)
Mo1 O2 3.120(4)
Mo1 C1 3.382(6)
Mo1 C2 1.977(6)
Mo1 C61 3.445(6)
S1 S2 3.0117(19)
S1 S3 3.4205(21)
S1 P1 2.9399(20)
S1 C15 3.174(6)
S1 C41 1.803(6)
S1 C42 2.822(6)
S1 C46 2.709(6)
S2 S3 3.4124(22)
S2 S4 3.4382(20)
S2 Cl1a 4.137(3)
S2 C1 3.016(6)
S2 C41 3.199(5)
S2 C42 3.241(6)
S2 C51 1.794(5)
S2 C52 2.740(6)
S2 C55 2.789(7)
S3 C2 3.060(6)
S3 C61 1.773(6)
S3 C62 2.745(8)
S3 C66 2.739(7)
S4 P1 3.6382(21)
S4 C1 3.211(6)
S4 C2 3.144(6)
S4 C71 1.774(5)
S4 C72 2.705(7)
S4 C76 2.769(7)
P1 C1 3.016(6)
P1 C2 2.766(6)
P1 C21 1.840(6)
P1 C23 2.746(7)
P1 C26 2.877(6)
P1 C31 1.822(6)
P1 C32 2.817(6)
P1 C36 2.776(6)
Cl1 S2b 4.137(3)
Cl1 Cl2 2.792(5)
Cl1 C75c 3.388(8)
Cl1 C81 1.731(13)
Cl2 C23d 3.561(8)
Cl2 C81 1.567(11)
O1 C1 1.138(7)
O2 C2 1.143(7)
C1 C11 2.699(9)
C11 C12 1.418(11)
C11 C13 2.277(10)
C11 C14 1.397(10)
C11 C15 2.246(9)
C12 C13 1.412(10)
C12 C14 2.286(10)
C12 C15 2.267(9)
C13 C14 2.281(9)
C13 C15 1.405(11)
C14 C15 1.389(10)
C21 C22 2.415(9)
C21 C23 1.381(9)
C21 C25 2.397(8)
C21 C26 1.387(8)
